data_7014073
loop_
_publ_author_name
'Bickley, Jamie F.'
'Copsey, May C.'
'Jeffery, John C.'
'Leedham, Angela P.'
'Russell, Christopher A.'
'Stalke, Dietmar'
'Steiner, Alexander'
'Stey, Thomas'
'Zacchini, Stefano'

_publ_section_title
;
 From the tetra(amino) phosphonium cation, [P(NHPh)4]+, to the
 tetra(imino) phosphate trianion, [P(NPh)4]3-, two-faced ligands that
 bind anions and cations.
;
_journal_issue 7
_journal_name_full 'Dalton transactions (Cambridge, England : 2003)'
_journal_page_first 989
_journal_page_last 995
_journal_paper_doi 10.1039/b400798k
_journal_year 2004
_chemical_formula_sum 'C96 H140 Cl2 Li4 N8 O12 P2'
_chemical_formula_weight 1758.76
_chemical_name_systematic
;
?
;
_space_group_IT_number 1
_symmetry_cell_setting triclinic
_symmetry_space_group_name_Hall 'P 1'
_symmetry_space_group_name_H-M 'P 1'
_atom_sites_solution_hydrogens geom
_atom_sites_solution_primary direct
_atom_sites_solution_secondary difmap
_audit_creation_method SHELXL-97
_cell_angle_alpha 107.012(9)
_cell_angle_beta 105.860(9)
_cell_angle_gamma 90.125(9)
_cell_formula_units_Z 1
_cell_length_a 13.135(7)
_cell_length_b 13.475(7)
_cell_length_c 15.345(8)
_cell_measurement_temperature 150(2)
_cell_volume 2488(2)
_computing_structure_refinement 'SHELXL-97 (Sheldrick, 1997)'
_computing_structure_solution 'SHELXS-97 (Sheldrick, 1990)'
_diffrn_ambient_temperature 150(2)
_diffrn_measured_fraction_theta_full 0.996
_diffrn_measured_fraction_theta_max 0.996
_diffrn_measurement_device_type 'Bruker SMART 1000'
_diffrn_radiation_monochromator graphite
_diffrn_radiation_source 'fine-focus sealed tube'
_diffrn_radiation_type MoK\a
_diffrn_radiation_wavelength 0.71073
_diffrn_reflns_av_R_equivalents 0.0430
_diffrn_reflns_av_sigmaI/netI 0.0700
_diffrn_reflns_limit_h_max 14
_diffrn_reflns_limit_h_min -14
_diffrn_reflns_limit_k_max 14
_diffrn_reflns_limit_k_min -14
_diffrn_reflns_limit_l_max 16
_diffrn_reflns_limit_l_min -16
_diffrn_reflns_number 16519
_diffrn_reflns_theta_full 22.49
_diffrn_reflns_theta_max 22.49
_diffrn_reflns_theta_min 1.45
_exptl_absorpt_coefficient_mu 0.158
_exptl_absorpt_correction_type 'not applied'
_exptl_crystal_colour colourless
_exptl_crystal_density_diffrn 1.174
_exptl_crystal_density_method 'not measured'
_exptl_crystal_description prism
_exptl_crystal_F_000 944
_exptl_crystal_size_max 0.2
_exptl_crystal_size_mid 0.2
_exptl_crystal_size_min 0.1
_refine_diff_density_max 0.769
_refine_diff_density_min -0.401
_refine_diff_density_rms 0.077
_refine_ls_abs_structure_details 'Flack H D (1983), Acta Cryst. A39, 876-881'
_refine_ls_abs_structure_Flack 0.63(14)
_refine_ls_extinction_method none
_refine_ls_goodness_of_fit_ref 1.030
_refine_ls_hydrogen_treatment mixed
_refine_ls_matrix_type full
_refine_ls_number_parameters 1117
_refine_ls_number_reflns 12350
_refine_ls_number_restraints 1599
_refine_ls_restrained_S_all 1.047
_refine_ls_R_factor_all 0.1332
_refine_ls_R_factor_gt 0.0939
_refine_ls_shift/su_max 0.001
_refine_ls_shift/su_mean 0.000
_refine_ls_structure_factor_coef Fsqd
_refine_ls_weighting_details 'calc w=1/[\s^2^(Fo^2^)+(0.1651P)^2^+3.7687P] where P=(Fo^2^+2Fc^2^)/3'
_refine_ls_weighting_scheme calc
_refine_ls_wR_factor_gt 0.2457
_refine_ls_wR_factor_ref 0.2791
_reflns_number_gt 8772
_reflns_number_total 12350
_reflns_threshold_expression >2sigma(I)
_cod_data_source_file b400798k.txt
_cod_data_source_block 3Li2Clthf6
_cod_original_sg_symbol_H-M P1
_cod_database_code 7014073

loop_
_symmetry_equiv_pos_as_xyz
'x, y, z'

loop_
_atom_site_label
_atom_site_type_symbol
_atom_site_fract_x
_atom_site_fract_y
_atom_site_fract_z
_atom_site_U_iso_or_equiv
_atom_site_adp_type
_atom_site_occupancy
_atom_site_symmetry_multiplicity
_atom_site_calc_flag
_atom_site_refinement_flags
_atom_site_disorder_assembly
_atom_site_disorder_group
P1 P 0.65354(17) 0.59634(17) 1.35399(15) 0.0405(6) Uani 1 1 d . . .
N1 N 0.7527(6) 0.6571(5) 1.4383(4) 0.0443(18) Uani 1 1 d . . .
C11 C 0.8542(7) 0.6731(7) 1.4350(6) 0.048(2) Uani 1 1 d . . .
C12 C 0.8943(8) 0.6332(8) 1.3560(8) 0.060(3) Uani 1 1 d . . .
H12 H 0.8477 0.5911 1.2975 0.072 Uiso 1 1 calc R . .
C13 C 0.9984(10) 0.6538(9) 1.3618(10) 0.082(4) Uani 1 1 d . . .
H13 H 1.0230 0.6268 1.3074 0.098 Uiso 1 1 calc R . .
C14 C 1.0669(9) 0.7128(10) 1.4454(11) 0.092(4) Uani 1 1 d . . .
H14 H 1.1390 0.7270 1.4488 0.110 Uiso 1 1 calc R . .
C15 C 1.0328(9) 0.7524(10) 1.5257(9) 0.077(3) Uani 1 1 d . . .
H15 H 1.0814 0.7920 1.5841 0.092 Uiso 1 1 calc R . .
C16 C 0.9311(8) 0.7345(7) 1.5203(7) 0.061(3) Uani 1 1 d . . .
H16 H 0.9084 0.7637 1.5754 0.074 Uiso 1 1 calc R . .
N2 N 0.5636(6) 0.6085(6) 1.4093(5) 0.0453(18) Uani 1 1 d . . .
C21 C 0.4595(7) 0.5736(7) 1.3744(6) 0.046(2) Uani 1 1 d . . .
C22 C 0.4058(7) 0.5215(7) 1.2756(6) 0.051(2) Uani 1 1 d . . .
H22 H 0.4434 0.5070 1.2291 0.061 Uiso 1 1 calc R . .
C23 C 0.2983(8) 0.4934(8) 1.2507(8) 0.059(3) Uani 1 1 d . . .
H23 H 0.2628 0.4606 1.1853 0.070 Uiso 1 1 calc R . .
C24 C 0.2392(8) 0.5099(9) 1.3142(8) 0.067(3) Uani 1 1 d . . .
H24 H 0.1655 0.4878 1.2935 0.081 Uiso 1 1 calc R . .
C25 C 0.2898(8) 0.5592(9) 1.4083(8) 0.063(3) Uani 1 1 d . . .
H25 H 0.2497 0.5726 1.4529 0.075 Uiso 1 1 calc R . .
C26 C 0.3953(9) 0.5891(8) 1.4394(7) 0.060(3) Uani 1 1 d . . .
H26 H 0.4279 0.6210 1.5055 0.072 Uiso 1 1 calc R . .
N3 N 0.6247(5) 0.6383(5) 1.2574(5) 0.0447(17) Uani 1 1 d . . .
H3 H 0.6257 0.5921 1.2037 0.054 Uiso 1 1 calc R . .
C31 C 0.6000(6) 0.7349(6) 1.2524(6) 0.040(2) Uani 1 1 d . . .
C32 C 0.6288(8) 0.8232(7) 1.3329(7) 0.058(3) Uani 1 1 d . . .
H32 H 0.6647 0.8173 1.3938 0.070 Uiso 1 1 calc R . .
C33 C 0.6034(9) 0.9191(9) 1.3214(9) 0.076(3) Uani 1 1 d . . .
H33 H 0.6248 0.9790 1.3757 0.091 Uiso 1 1 calc R . .
C34 C 0.5497(9) 0.9324(8) 1.2369(9) 0.074(3) Uani 1 1 d . . .
H34 H 0.5321 0.9991 1.2317 0.089 Uiso 1 1 calc R . .
C35 C 0.5225(9) 0.8451(10) 1.1600(10) 0.083(4) Uani 1 1 d . . .
H35 H 0.4862 0.8517 1.0996 0.099 Uiso 1 1 calc R . .
C36 C 0.5453(8) 0.7498(8) 1.1669(8) 0.062(3) Uani 1 1 d . . .
H36 H 0.5232 0.6912 1.1116 0.074 Uiso 1 1 calc R . .
N4 N 0.6684(6) 0.4733(6) 1.2978(5) 0.0505(19) Uani 1 1 d . . .
H4 H 0.6618 0.4583 1.2366 0.061 Uiso 1 1 calc R . .
C41 C 0.6901(6) 0.3911(7) 1.3368(6) 0.040(2) Uani 1 1 d . . .
C42 C 0.6835(7) 0.2902(6) 1.2769(7) 0.044(2) Uani 1 1 d . . .
H42 H 0.6643 0.2779 1.2101 0.053 Uiso 1 1 calc R . .
C43 C 0.7037(10) 0.2102(9) 1.3116(10) 0.075(3) Uani 1 1 d . . .
H43 H 0.6969 0.1418 1.2688 0.090 Uiso 1 1 calc R . .
C44 C 0.7346(12) 0.2243(9) 1.4096(10) 0.089(4) Uani 1 1 d . . .
H44 H 0.7491 0.1666 1.4334 0.107 Uiso 1 1 calc R . .
C45 C 0.7439(10) 0.3273(9) 1.4727(8) 0.075(3) Uani 1 1 d . . .
H45 H 0.7643 0.3397 1.5396 0.090 Uiso 1 1 calc R . .
C46 C 0.7230(9) 0.4081(8) 1.4356(7) 0.064(3) Uani 1 1 d . . .
H46 H 0.7308 0.4772 1.4774 0.077 Uiso 1 1 calc R . .
P2 P 0.41019(16) 0.34497(17) 0.78491(14) 0.0385(6) Uani 1 1 d . . .
N5 N 0.3456(5) 0.2447(5) 0.7023(4) 0.0422(18) Uani 1 1 d . . .
C51 C 0.3323(6) 0.1443(7) 0.7081(6) 0.044(2) Uani 1 1 d . . .
C52 C 0.2724(8) 0.0687(8) 0.6234(7) 0.064(3) Uani 1 1 d . . .
H52 H 0.2427 0.0873 0.5671 0.077 Uiso 1 1 calc R . .
C53 C 0.2579(10) -0.0337(9) 0.6243(11) 0.081(4) Uani 1 1 d . . .
H53 H 0.2210 -0.0850 0.5667 0.097 Uiso 1 1 calc R . .
C54 C 0.2938(10) -0.0626(9) 0.7031(10) 0.077(3) Uani 1 1 d . . .
H54 H 0.2793 -0.1319 0.7026 0.093 Uiso 1 1 calc R . .
C55 C 0.3534(8) 0.0127(9) 0.7860(9) 0.067(3) Uani 1 1 d . . .
H55 H 0.3815 -0.0065 0.8422 0.080 Uiso 1 1 calc R . .
C56 C 0.3721(7) 0.1139(7) 0.7879(7) 0.052(2) Uani 1 1 d . . .
H56 H 0.4131 0.1634 0.8451 0.062 Uiso 1 1 calc R . .
N6 N 0.3938(5) 0.4291(5) 0.7307(5) 0.0460(18) Uani 1 1 d . . .
C61 C 0.4265(7) 0.5349(7) 0.7668(6) 0.045(2) Uani 1 1 d . . .
C62 C 0.4002(9) 0.5946(7) 0.7038(7) 0.062(3) Uani 1 1 d . . .
H62 H 0.3615 0.5614 0.6393 0.075 Uiso 1 1 calc R . .
C63 C 0.4286(13) 0.6982(11) 0.7327(11) 0.096(4) Uani 1 1 d . . .
H63 H 0.4108 0.7364 0.6882 0.115 Uiso 1 1 calc R . .
C64 C 0.4835(14) 0.7490(10) 0.8263(12) 0.105(5) Uani 1 1 d . . .
H64 H 0.5013 0.8221 0.8462 0.126 Uiso 1 1 calc R . .
C65 C 0.5119(9) 0.6956(8) 0.8894(7) 0.070(3) Uani 1 1 d . . .
H65 H 0.5507 0.7317 0.9532 0.084 Uiso 1 1 calc R . .
C66 C 0.4858(8) 0.5884(7) 0.8636(7) 0.057(3) Uani 1 1 d . . .
H66 H 0.5068 0.5516 0.9089 0.068 Uiso 1 1 calc R . .
N7 N 0.5378(5) 0.3288(5) 0.8359(5) 0.0419(17) Uani 1 1 d . . .
H7 H 0.5568 0.3410 0.8980 0.050 Uiso 1 1 calc R . .
C71 C 0.6148(7) 0.2988(7) 0.7912(6) 0.043(2) Uani 1 1 d . . .
C72 C 0.5919(8) 0.2614(8) 0.6922(7) 0.059(3) Uani 1 1 d . . .
H72 H 0.5210 0.2571 0.6534 0.070 Uiso 1 1 calc R . .
C73 C 0.6729(8) 0.2303(9) 0.6503(8) 0.066(3) Uani 1 1 d . . .
H73 H 0.6558 0.2008 0.5832 0.080 Uiso 1 1 calc R . .
C74 C 0.7764(9) 0.2414(11) 0.7037(9) 0.082(4) Uani 1 1 d . . .
H74 H 0.8315 0.2269 0.6737 0.099 Uiso 1 1 calc R . .
C75 C 0.7999(9) 0.2729(10) 0.7989(10) 0.081(4) Uani 1 1 d . . .
H75 H 0.8710 0.2742 0.8362 0.098 Uiso 1 1 calc R . .
C76 C 0.7201(7) 0.3040(8) 0.8440(7) 0.058(3) Uani 1 1 d . . .
H76 H 0.7386 0.3290 0.9115 0.070 Uiso 1 1 calc R . .
N8 N 0.3706(6) 0.3749(5) 0.8837(5) 0.0453(18) Uani 1 1 d . . .
H8 H 0.4186 0.3759 0.9368 0.054 Uiso 1 1 calc R . .
C81 C 0.2665(7) 0.3990(7) 0.8901(6) 0.044(2) Uani 1 1 d . . .
C82 C 0.2561(7) 0.4551(8) 0.9784(6) 0.053(2) Uani 1 1 d . . .
H82 H 0.3167 0.4753 1.0326 0.063 Uiso 1 1 calc R . .
C83 C 0.1575(9) 0.4810(9) 0.9867(8) 0.072(3) Uani 1 1 d . . .
H83 H 0.1504 0.5226 1.0462 0.087 Uiso 1 1 calc R . .
C84 C 0.0654(9) 0.4459(10) 0.9066(8) 0.075(3) Uani 1 1 d . . .
H84 H -0.0036 0.4600 0.9127 0.090 Uiso 1 1 calc R . .
C85 C 0.0791(8) 0.3933(10) 0.8239(8) 0.076(3) Uani 1 1 d . . .
H85 H 0.0186 0.3718 0.7698 0.091 Uiso 1 1 calc R . .
C86 C 0.1790(7) 0.3679(8) 0.8122(7) 0.059(3) Uani 1 1 d . . .
H86 H 0.1859 0.3298 0.7516 0.071 Uiso 1 1 calc R . .
Cl1 Cl 0.5874(2) 0.4348(2) 1.06648(16) 0.0671(8) Uani 1 1 d . . .
Cl2 Cl 0.0237(4) 0.9772(3) 0.0816(4) 0.1219(14) Uani 1 1 d . . .
Li1 Li 0.6642(13) 0.6850(13) 1.5340(11) 0.067(5) Uani 1 1 d . . .
Li2 Li 0.3097(12) 0.3286(12) 0.6066(11) 0.061(5) Uani 1 1 d . . .
Li3 Li 0.081(2) 1.107(2) 0.0432(16) 0.105(7) Uani 1 1 d . . .
Li4 Li 0.093(3) 0.830(3) 0.090(3) 0.169(17) Uani 1 1 d . . .
O1 O 0.6136(7) 0.8158(6) 1.5921(5) 0.094(3) Uani 1 1 d DU . .
C101 C 0.5217(9) 0.8566(8) 1.5453(8) 0.094(4) Uani 1 1 d DU . .
H10A H 0.4572 0.8301 1.5559 0.112 Uiso 1 1 calc R . .
H10B H 0.5127 0.8362 1.4760 0.112 Uiso 1 1 calc R . .
C102 C 0.5396(12) 0.9703(9) 1.5868(9) 0.104(4) Uani 1 1 d DU . .
H10C H 0.4715 1.0022 1.5848 0.125 Uiso 1 1 calc R . .
H10D H 0.5790 1.0012 1.5531 0.125 Uiso 1 1 calc R . .
C103 C 0.6034(14) 0.9844(9) 1.6857(9) 0.120(6) Uani 1 1 d DU . .
H10E H 0.6578 1.0442 1.7078 0.144 Uiso 1 1 calc R . .
H10F H 0.5575 0.9970 1.7287 0.144 Uiso 1 1 calc R . .
C104 C 0.6535(11) 0.8875(9) 1.6838(7) 0.103(5) Uani 1 1 d DU . .
H10G H 0.7316 0.9009 1.6994 0.124 Uiso 1 1 calc R . .
H10H H 0.6379 0.8587 1.7316 0.124 Uiso 1 1 calc R . .
O2 O 0.7214(5) 0.6322(6) 1.6396(5) 0.071(2) Uani 1 1 d DU . .
C201 C 0.6567(10) 0.5740(13) 1.6694(10) 0.112(5) Uani 1 1 d DU . .
H20A H 0.6196 0.5128 1.6156 0.135 Uiso 1 1 calc R . .
H20B H 0.6024 0.6173 1.6915 0.135 Uiso 1 1 calc R . .
C202 C 0.7214(13) 0.5402(16) 1.7455(13) 0.146(7) Uani 1 1 d DU . .
H20C H 0.6991 0.4674 1.7384 0.175 Uiso 1 1 calc R . .
H20D H 0.7179 0.5856 1.8081 0.175 Uiso 1 1 calc R . .
C203 C 0.8283(12) 0.5492(17) 1.7349(16) 0.164(7) Uani 1 1 d DU . .
H20E H 0.8432 0.4835 1.6925 0.197 Uiso 1 1 calc R . .
H20F H 0.8827 0.5662 1.7975 0.197 Uiso 1 1 calc R . .
C204 C 0.8273(8) 0.6347(14) 1.6928(11) 0.118(5) Uani 1 1 d DU . .
H20G H 0.8503 0.7025 1.7431 0.142 Uiso 1 1 calc R . .
H20H H 0.8750 0.6234 1.6514 0.142 Uiso 1 1 calc R . .
O3 O 0.3656(5) 0.2788(5) 0.5005(4) 0.0600(18) Uani 1 1 d DU . .
C301 C 0.3474(13) 0.1758(8) 0.4331(8) 0.099(4) Uani 1 1 d DU . .
H30A H 0.2712 0.1505 0.4126 0.119 Uiso 1 1 calc R . .
H30B H 0.3893 0.1264 0.4618 0.119 Uiso 1 1 calc R . .
C302 C 0.3810(18) 0.1852(11) 0.3527(10) 0.145(7) Uani 1 1 d DU . .
H30C H 0.4315 0.1327 0.3380 0.175 Uiso 1 1 calc R . .
H30D H 0.3187 0.1721 0.2960 0.175 Uiso 1 1 calc R . .
C303 C 0.4312(12) 0.2879(9) 0.3754(7) 0.092(4) Uani 1 1 d DU . .
H30E H 0.3881 0.3273 0.3355 0.111 Uiso 1 1 calc R . .
H30F H 0.5029 0.2847 0.3660 0.111 Uiso 1 1 calc R . .
C304 C 0.4379(9) 0.3366(8) 0.4767(6) 0.072(3) Uani 1 1 d DU . .
H30G H 0.5111 0.3367 0.5169 0.086 Uiso 1 1 calc R . .
H30H H 0.4198 0.4097 0.4875 0.086 Uiso 1 1 calc R . .
O4 O 0.1741(6) 0.3781(7) 0.5559(4) 0.097(3) Uani 1 1 d DU . .
C401 C 0.1170(8) 0.3526(11) 0.4567(6) 0.087(4) Uani 1 1 d DU . .
H40A H 0.0976 0.2766 0.4289 0.104 Uiso 1 1 calc R . .
H40B H 0.1608 0.3747 0.4213 0.104 Uiso 1 1 calc R . .
C402 C 0.0210(11) 0.4094(15) 0.4526(9) 0.139(7) Uani 1 1 d DU . .
H40C H -0.0438 0.3603 0.4225 0.166 Uiso 1 1 calc R . .
H40D H 0.0196 0.4587 0.4156 0.166 Uiso 1 1 calc R . .
C403 C 0.0272(12) 0.4669(18) 0.5536(9) 0.155(8) Uani 1 1 d DU . .
H40E H 0.0107 0.5399 0.5601 0.186 Uiso 1 1 calc R . .
H40F H -0.0237 0.4329 0.5755 0.186 Uiso 1 1 calc R . .
C404 C 0.1302(12) 0.4634(14) 0.6056(8) 0.145(7) Uani 1 1 d DU . .
H40G H 0.1309 0.4566 0.6683 0.174 Uiso 1 1 calc R . .
H40H H 0.1730 0.5287 0.6164 0.174 Uiso 1 1 calc R . .
O5 O 0.0415(6) 1.0906(7) -0.0936(5) 0.092(3) Uani 1 1 d DU . .
C501 C -0.0487(10) 1.0297(12) -0.1663(8) 0.106(5) Uani 1 1 d DU . .
H50A H -0.1118 1.0700 -0.1696 0.127 Uiso 1 1 calc R . .
H50B H -0.0646 0.9654 -0.1519 0.127 Uiso 1 1 calc R . .
C502 C -0.0231(14) 1.0031(13) -0.2572(9) 0.131(6) Uani 1 1 d DU . .
H50C H -0.0875 0.9967 -0.3109 0.158 Uiso 1 1 calc R . .
H50D H 0.0116 0.9373 -0.2686 0.158 Uiso 1 1 calc R . .
C503 C 0.0502(11) 1.0922(12) -0.2438(8) 0.106(4) Uani 1 1 d DU . .
H50E H 0.0110 1.1498 -0.2607 0.127 Uiso 1 1 calc R . .
H50F H 0.1000 1.0718 -0.2828 0.127 Uiso 1 1 calc R . .
C504 C 0.1076(9) 1.1228(13) -0.1401(7) 0.098(4) Uani 1 1 d DU . .
H50G H 0.1749 1.0891 -0.1297 0.118 Uiso 1 1 calc R . .
H50H H 0.1246 1.1993 -0.1147 0.118 Uiso 1 1 calc R . .
O6 O 0.2334(6) 1.1371(6) 0.0781(6) 0.089(2) Uani 1 1 d DU . .
C601 C 0.2881(10) 1.2354(8) 0.0971(10) 0.095(4) Uani 1 1 d DU . .
H60A H 0.2969 1.2778 0.1639 0.114 Uiso 1 1 calc R . .
H60B H 0.2472 1.2734 0.0547 0.114 Uiso 1 1 calc R . .
C602 C 0.3907(11) 1.2173(13) 0.0809(14) 0.132(6) Uani 1 1 d DU . .
H60C H 0.4457 1.2727 0.1261 0.158 Uiso 1 1 calc R . .
H60D H 0.3884 1.2141 0.0151 0.158 Uiso 1 1 calc R . .
C603 C 0.4118(9) 1.1161(13) 0.0972(12) 0.124(5) Uani 1 1 d DU . .
H60E H 0.4478 1.1252 0.1652 0.149 Uiso 1 1 calc R . .
H60F H 0.4566 1.0780 0.0584 0.149 Uiso 1 1 calc R . .
C604 C 0.3053(9) 1.0600(8) 0.0677(11) 0.094(4) Uani 1 1 d DU . .
H60G H 0.2878 1.0153 0.0007 0.113 Uiso 1 1 calc R . .
H60H H 0.3025 1.0156 0.1084 0.113 Uiso 1 1 calc R . .
O7 O 0.0275(7) 1.2389(7) 0.1062(6) 0.097(3) Uani 1 1 d DU . .
C701 C -0.0280(14) 1.3054(11) 0.0606(10) 0.118(5) Uani 1 1 d DU . .
H70A H -0.0805 1.2647 0.0006 0.142 Uiso 1 1 calc R . .
H70B H 0.0215 1.3485 0.0451 0.142 Uiso 1 1 calc R . .
C702 C -0.0823(18) 1.3722(14) 0.1245(15) 0.196(11) Uani 1 1 d DU . .
H70C H -0.0465 1.4437 0.1519 0.235 Uiso 1 1 calc R . .
H70D H -0.1573 1.3753 0.0902 0.235 Uiso 1 1 calc R . .
C703 C -0.0758(16) 1.3239(18) 0.1980(14) 0.174(9) Uani 1 1 d DU . .
H70E H -0.1443 1.2845 0.1869 0.209 Uiso 1 1 calc R . .
H70F H -0.0588 1.3774 0.2612 0.209 Uiso 1 1 calc R . .
C704 C 0.0076(14) 1.2546(12) 0.1938(8) 0.117(5) Uani 1 1 d DU . .
H70G H 0.0727 1.2858 0.2463 0.140 Uiso 1 1 calc R . .
H70H H -0.0148 1.1873 0.1999 0.140 Uiso 1 1 calc R . .
O8 O 0.1973(9) 0.8293(7) 0.1876(6) 0.130(4) Uani 1 1 d DU . .
C801 C 0.2436(15) 0.9229(9) 0.2645(10) 0.138(6) Uani 1 1 d DU . .
H80A H 0.1884 0.9712 0.2751 0.165 Uiso 1 1 calc R . .
H80B H 0.2992 0.9586 0.2492 0.165 Uiso 1 1 calc R . .
C802 C 0.2893(17) 0.8919(10) 0.3486(9) 0.137(6) Uani 1 1 d DU . .
H80C H 0.3547 0.9371 0.3891 0.165 Uiso 1 1 calc R . .
H80D H 0.2382 0.8966 0.3863 0.165 Uiso 1 1 calc R . .
C803 C 0.3132(12) 0.7853(9) 0.3142(9) 0.115(5) Uani 1 1 d DU . .
H80E H 0.3000 0.7442 0.3546 0.138 Uiso 1 1 calc R . .
H80F H 0.3883 0.7824 0.3134 0.138 Uiso 1 1 calc R . .
C804 C 0.2406(16) 0.7457(9) 0.2168(11) 0.157(8) Uani 1 1 d DU . .
H80G H 0.2800 0.7070 0.1729 0.188 Uiso 1 1 calc R . .
H80H H 0.1830 0.6973 0.2156 0.188 Uiso 1 1 calc R . .
O9 O 0.1335(9) 0.7654(11) -0.0327(7) 0.151(5) Uani 1 1 d DU . .
C901 C 0.0762(12) 0.774(2) -0.1205(9) 0.174(8) Uani 1 1 d DU . .
H90A H 0.0642 0.8485 -0.1139 0.208 Uiso 1 1 calc R . .
H90B H 0.0060 0.7343 -0.1417 0.208 Uiso 1 1 calc R . .
C902 C 0.1325(15) 0.7360(19) -0.1919(10) 0.160(7) Uani 1 1 d DU . .
H90C H 0.0847 0.6892 -0.2518 0.193 Uiso 1 1 calc R . .
H90D H 0.1648 0.7940 -0.2056 0.193 Uiso 1 1 calc R . .
C903 C 0.2125(15) 0.6802(16) -0.1459(10) 0.147(7) Uani 1 1 d DU . .
H90E H 0.2775 0.6822 -0.1664 0.176 Uiso 1 1 calc R . .
H90F H 0.1860 0.6066 -0.1607 0.176 Uiso 1 1 calc R . .
C904 C 0.2343(11) 0.7360(15) -0.0423(11) 0.148(7) Uani 1 1 d DU . .
H90G H 0.2629 0.6896 -0.0037 0.177 Uiso 1 1 calc R . .
H90H H 0.2855 0.7980 -0.0225 0.177 Uiso 1 1 calc R . .
O10 O -0.0366(11) 0.7289(12) 0.0773(12) 0.159(5) Uani 1 1 d DU . .
C911 C -0.0944(18) 0.7784(15) 0.1419(18) 0.206(9) Uani 1 1 d DU . .
H91A H -0.0964 0.8530 0.1462 0.247 Uiso 1 1 calc R . .
H91B H -0.0585 0.7734 0.2060 0.247 Uiso 1 1 calc R . .
C912 C -0.2024(17) 0.728(2) 0.109(2) 0.241(11) Uani 1 1 d DU . .
H91C H -0.2289 0.7281 0.1637 0.289 Uiso 1 1 calc R . .
H91D H -0.2514 0.7643 0.0694 0.289 Uiso 1 1 calc R . .
C913 C -0.192(2) 0.625(2) 0.055(3) 0.275(14) Uani 1 1 d DU . .
H91E H -0.2512 0.6023 -0.0044 0.330 Uiso 1 1 calc R . .
H91F H -0.1929 0.5762 0.0921 0.330 Uiso 1 1 calc R . .
C914 C -0.091(2) 0.6289(17) 0.034(3) 0.264(13) Uani 1 1 d DU . .
H91G H -0.0464 0.5776 0.0576 0.317 Uiso 1 1 calc R . .
H91H H -0.1034 0.6098 -0.0355 0.317 Uiso 1 1 calc R . .
O11 O 0.6581(13) 0.0821(14) 0.0670(11) 0.177(5) Uani 1 1 d DU . .
C921 C 0.7118(17) -0.0103(14) 0.0528(12) 0.144(6) Uani 1 1 d DU . .
H92A H 0.6661 -0.0698 0.0511 0.173 Uiso 1 1 calc R . .
H92B H 0.7781 -0.0013 0.1053 0.173 Uiso 1 1 calc R . .
C922 C 0.7363(16) -0.0297(14) -0.0388(13) 0.148(7) Uani 1 1 d DU . .
H92C H 0.8066 -0.0573 -0.0356 0.178 Uiso 1 1 calc R . .
H92D H 0.6814 -0.0795 -0.0911 0.178 Uiso 1 1 calc R . .
C923 C 0.7362(16) 0.0723(17) -0.0513(13) 0.163(8) Uani 1 1 d DU . .
H92E H 0.7175 0.0673 -0.1196 0.196 Uiso 1 1 calc R . .
H92F H 0.8064 0.1123 -0.0184 0.196 Uiso 1 1 calc R . .
C924 C 0.6557(16) 0.1202(15) -0.0088(15) 0.145(6) Uani 1 1 d DU . .
H92G H 0.6706 0.1970 0.0142 0.174 Uiso 1 1 calc R . .
H92H H 0.5848 0.1024 -0.0562 0.174 Uiso 1 1 calc R . .
O12 O 0.9092(17) -0.0476(14) 0.3825(15) 0.214(7) Uani 1 1 d DU . .
C931 C 0.932(2) 0.015(2) 0.4782(15) 0.224(11) Uani 1 1 d DU . .
H93A H 0.9780 -0.0195 0.5210 0.268 Uiso 1 1 calc R . .
H93B H 0.8658 0.0293 0.4968 0.268 Uiso 1 1 calc R . .
C932 C 0.987(2) 0.1122(18) 0.4829(18) 0.243(12) Uani 1 1 d DU . .
H93C H 0.9363 0.1636 0.4695 0.292 Uiso 1 1 calc R . .
H93D H 1.0391 0.1433 0.5461 0.292 Uiso 1 1 calc R . .
C933 C 1.041(2) 0.079(2) 0.409(2) 0.208(10) Uani 1 1 d DU . .
H93E H 1.1058 0.0451 0.4308 0.249 Uiso 1 1 calc R . .
H93F H 1.0594 0.1377 0.3886 0.249 Uiso 1 1 calc R . .
C934 C 0.960(3) 0.004(3) 0.3337(16) 0.267(13) Uani 1 1 d DU . .
H93G H 0.9079 0.0405 0.2965 0.320 Uiso 1 1 calc R . .
H93H H 0.9922 -0.0460 0.2902 0.320 Uiso 1 1 calc R . .

loop_
_atom_site_aniso_label
_atom_site_aniso_U_11
_atom_site_aniso_U_22
_atom_site_aniso_U_33
_atom_site_aniso_U_23
_atom_site_aniso_U_13
_atom_site_aniso_U_12
P1 0.0458(13) 0.0371(13) 0.0261(11) -0.0009(10) 0.0014(10) 0.0070(10)
N1 0.047(5) 0.043(4) 0.020(3) -0.010(3) -0.007(3) 0.006(3)
C11 0.054(6) 0.032(5) 0.040(5) -0.003(4) 0.004(4) 0.001(4)
C12 0.061(7) 0.050(6) 0.062(7) 0.004(5) 0.019(5) 0.002(5)
C13 0.077(9) 0.060(7) 0.100(10) -0.009(7) 0.048(8) -0.002(6)
C14 0.049(7) 0.081(9) 0.121(12) 0.018(9) 0.000(8) -0.013(6)
C15 0.046(7) 0.084(8) 0.067(8) -0.003(6) -0.008(6) -0.007(6)
C16 0.066(7) 0.048(6) 0.048(6) -0.005(5) 0.001(5) -0.013(5)
N2 0.042(4) 0.048(4) 0.032(4) -0.007(3) 0.010(3) 0.000(3)
C21 0.048(6) 0.041(5) 0.046(5) 0.007(4) 0.013(4) 0.017(4)
C22 0.051(6) 0.055(6) 0.030(5) 0.000(4) 0.000(4) -0.006(4)
C23 0.048(6) 0.059(6) 0.057(6) 0.016(5) 0.000(5) 0.000(5)
C24 0.050(6) 0.077(8) 0.064(7) 0.025(6) -0.005(6) -0.013(5)
C25 0.054(7) 0.079(7) 0.060(7) 0.019(6) 0.026(5) 0.016(5)
C26 0.076(8) 0.067(7) 0.037(5) 0.007(5) 0.025(5) 0.008(5)
N3 0.047(4) 0.040(4) 0.039(4) 0.003(3) 0.010(3) 0.011(3)
C31 0.033(4) 0.040(5) 0.039(5) 0.009(4) -0.003(4) 0.011(4)
C32 0.069(6) 0.035(6) 0.053(6) 0.006(5) -0.002(5) 0.011(5)
C33 0.086(8) 0.055(7) 0.065(8) 0.004(6) 0.002(6) -0.003(6)
C34 0.081(8) 0.041(6) 0.091(9) 0.017(6) 0.013(7) 0.018(5)
C35 0.077(8) 0.075(9) 0.102(10) 0.041(8) 0.019(7) 0.017(6)
C36 0.067(7) 0.054(6) 0.065(7) 0.017(5) 0.020(5) 0.021(5)
N4 0.074(5) 0.043(4) 0.019(4) -0.009(3) 0.008(3) 0.000(4)
C41 0.038(5) 0.047(6) 0.030(5) 0.004(4) 0.010(4) -0.003(4)
C42 0.051(5) 0.034(5) 0.048(5) 0.004(4) 0.024(4) 0.005(4)
C43 0.088(8) 0.047(7) 0.092(9) 0.016(7) 0.035(7) -0.005(6)
C44 0.138(12) 0.045(7) 0.105(11) 0.022(7) 0.070(9) 0.031(7)
C45 0.100(9) 0.060(7) 0.059(7) 0.011(6) 0.019(6) 0.007(6)
C46 0.093(8) 0.046(6) 0.055(7) 0.012(5) 0.028(6) 0.009(5)
P2 0.0384(12) 0.0403(13) 0.0240(11) -0.0020(10) 0.0013(9) 0.0048(10)
N5 0.046(4) 0.034(4) 0.024(4) -0.013(3) -0.003(3) 0.000(3)
C51 0.034(5) 0.047(6) 0.036(5) -0.007(4) 0.006(4) -0.001(4)
C52 0.060(6) 0.065(7) 0.054(6) -0.007(5) 0.021(5) -0.012(5)
C53 0.093(9) 0.045(7) 0.099(10) -0.009(7) 0.051(8) -0.008(6)
C54 0.089(9) 0.053(7) 0.095(10) 0.022(7) 0.036(8) 0.006(6)
C55 0.053(6) 0.061(7) 0.086(8) 0.022(6) 0.018(6) 0.004(5)
C56 0.048(5) 0.042(6) 0.048(6) -0.001(5) 0.004(4) 0.005(4)
N6 0.047(4) 0.044(5) 0.028(4) -0.010(3) 0.002(3) 0.002(3)
C61 0.051(5) 0.049(6) 0.027(5) 0.000(4) 0.007(4) 0.008(4)
C62 0.102(8) 0.034(6) 0.054(6) 0.012(5) 0.028(6) 0.017(5)
C63 0.145(13) 0.070(9) 0.088(10) 0.038(8) 0.043(9) 0.033(8)
C64 0.165(15) 0.043(7) 0.119(13) 0.014(8) 0.072(12) 0.006(8)
C65 0.096(8) 0.053(7) 0.040(6) 0.005(5) -0.005(5) -0.002(6)
C66 0.067(6) 0.044(6) 0.046(6) 0.000(5) 0.009(5) 0.005(5)
N7 0.041(4) 0.051(4) 0.022(4) 0.000(3) 0.001(3) -0.004(3)
C71 0.036(5) 0.057(6) 0.044(5) 0.023(5) 0.014(4) 0.008(4)
C72 0.057(6) 0.068(7) 0.047(6) 0.019(5) 0.009(5) 0.009(5)
C73 0.048(6) 0.112(9) 0.055(6) 0.043(6) 0.020(5) 0.020(6)
C74 0.061(8) 0.135(12) 0.074(9) 0.059(8) 0.027(6) 0.017(7)
C75 0.054(7) 0.101(9) 0.106(11) 0.046(8) 0.034(7) 0.005(6)
C76 0.048(6) 0.082(7) 0.039(5) 0.018(5) 0.002(5) -0.001(5)
N8 0.053(5) 0.047(4) 0.024(4) -0.005(3) 0.009(3) 0.006(3)
C81 0.042(5) 0.041(5) 0.041(5) 0.003(4) 0.007(4) 0.012(4)
C82 0.049(6) 0.070(6) 0.027(5) -0.001(4) 0.009(4) 0.009(5)
C83 0.084(8) 0.081(8) 0.045(6) 0.001(6) 0.026(6) 0.020(6)
C84 0.066(7) 0.097(9) 0.068(8) 0.020(7) 0.034(6) 0.037(6)
C85 0.052(7) 0.105(9) 0.058(7) 0.015(7) 0.003(5) 0.002(6)
C86 0.040(6) 0.075(7) 0.056(6) 0.012(5) 0.012(5) 0.006(5)
Cl1 0.0826(18) 0.0652(17) 0.0286(12) -0.0058(11) -0.0026(11) 0.0077(13)
Cl2 0.117(3) 0.097(3) 0.180(4) 0.060(3) 0.068(3) 0.024(2)
Li1 0.062(10) 0.059(10) 0.049(10) -0.021(8) 0.008(8) 0.027(8)
Li2 0.056(9) 0.052(9) 0.039(9) -0.016(7) -0.012(7) 0.020(8)
Li3 0.104(17) 0.14(2) 0.068(14) 0.028(14) 0.021(12) -0.001(14)
Li4 0.20(4) 0.16(3) 0.24(4) 0.12(3) 0.15(4) 0.09(3)
O1 0.112(6) 0.067(5) 0.053(4) -0.025(4) -0.009(4) 0.047(4)
C101 0.089(9) 0.083(8) 0.067(8) -0.007(7) -0.013(7) 0.017(7)
C102 0.106(10) 0.076(8) 0.095(10) -0.001(7) -0.001(8) 0.006(7)
C103 0.152(13) 0.066(8) 0.096(10) -0.004(7) -0.009(9) 0.031(8)
C104 0.122(11) 0.075(9) 0.061(8) -0.030(7) -0.001(7) 0.012(8)
O2 0.070(5) 0.087(5) 0.043(4) 0.006(4) 0.007(3) 0.012(4)
C201 0.106(10) 0.146(13) 0.083(9) 0.031(9) 0.027(8) -0.025(10)
C202 0.169(16) 0.179(16) 0.127(13) 0.101(12) 0.042(12) -0.020(13)
C203 0.111(12) 0.219(18) 0.186(16) 0.146(14) -0.008(12) 0.006(13)
C204 0.054(7) 0.189(15) 0.118(11) 0.095(11) -0.016(7) -0.013(8)
O3 0.080(5) 0.050(4) 0.039(4) -0.007(3) 0.021(3) 0.000(3)
C301 0.163(12) 0.063(8) 0.085(9) 0.004(7) 0.077(9) -0.011(8)
C302 0.252(18) 0.107(11) 0.088(10) -0.006(9) 0.104(11) -0.054(12)
C303 0.130(11) 0.089(9) 0.061(7) 0.013(7) 0.043(7) -0.026(8)
C304 0.093(8) 0.063(7) 0.052(6) 0.019(5) 0.009(6) -0.003(6)
O4 0.084(5) 0.139(7) 0.036(4) 0.001(4) -0.009(4) 0.067(5)
C401 0.060(7) 0.120(10) 0.048(6) 0.002(6) -0.012(5) -0.003(7)
C402 0.085(10) 0.183(15) 0.098(11) 0.019(11) -0.029(8) 0.052(10)
C403 0.139(13) 0.187(16) 0.080(10) -0.017(11) -0.002(10) 0.078(12)
C404 0.104(10) 0.208(16) 0.061(8) -0.016(9) -0.013(8) 0.094(11)
O5 0.082(6) 0.113(7) 0.070(5) 0.011(5) 0.024(4) -0.017(5)
C501 0.082(9) 0.128(11) 0.096(10) 0.012(9) 0.031(8) -0.018(8)
C502 0.139(13) 0.135(13) 0.090(11) -0.013(10) 0.035(10) 0.001(11)
C503 0.092(9) 0.126(12) 0.082(9) 0.006(8) 0.026(8) 0.011(8)
C504 0.083(8) 0.141(12) 0.074(8) 0.042(8) 0.020(7) -0.027(8)
O6 0.089(6) 0.076(6) 0.101(6) 0.025(5) 0.028(5) -0.004(4)
C601 0.096(10) 0.081(9) 0.092(9) 0.018(7) 0.009(8) -0.004(7)
C602 0.102(11) 0.161(15) 0.143(13) 0.067(12) 0.032(10) -0.027(11)
C603 0.075(9) 0.178(16) 0.118(12) 0.066(11) 0.003(8) 0.024(10)
C604 0.100(10) 0.075(8) 0.123(11) 0.035(8) 0.052(8) 0.040(7)
O7 0.109(7) 0.111(7) 0.093(6) 0.041(6) 0.054(5) 0.020(5)
C701 0.181(15) 0.082(9) 0.114(11) 0.048(9) 0.059(11) 0.015(10)
C702 0.179(16) 0.112(13) 0.20(2) -0.027(14) -0.013(16) 0.086(12)
C703 0.121(13) 0.23(2) 0.152(16) -0.017(15) 0.081(13) 0.040(13)
C704 0.174(15) 0.100(10) 0.069(9) 0.002(8) 0.049(9) 0.000(10)
O8 0.150(9) 0.088(7) 0.084(6) -0.010(5) -0.036(6) 0.032(6)
C801 0.166(15) 0.085(10) 0.109(12) -0.006(9) -0.009(11) 0.001(10)
C802 0.194(16) 0.092(11) 0.101(11) 0.032(9) -0.002(11) 0.030(10)
C803 0.120(11) 0.073(9) 0.108(11) 0.000(8) -0.007(9) 0.004(8)
C804 0.206(16) 0.045(8) 0.141(13) -0.013(8) -0.030(12) 0.039(9)
O9 0.120(8) 0.199(12) 0.091(8) -0.013(8) 0.024(6) 0.053(8)
C901 0.093(10) 0.32(2) 0.057(9) 0.007(12) -0.009(8) 0.069(12)
C902 0.151(15) 0.24(2) 0.077(10) 0.020(12) 0.035(11) 0.043(14)
C903 0.142(13) 0.189(17) 0.095(11) 0.006(11) 0.051(10) 0.079(12)
C904 0.101(11) 0.137(14) 0.165(15) -0.013(12) 0.038(11) 0.033(10)
O10 0.142(10) 0.138(10) 0.219(15) 0.062(11) 0.080(10) 0.012(8)
C911 0.22(2) 0.139(16) 0.32(2) 0.050(17) 0.185(18) -0.013(15)
C912 0.22(2) 0.21(2) 0.35(3) 0.07(2) 0.19(2) -0.024(19)
C913 0.22(2) 0.22(2) 0.36(3) 0.01(2) 0.12(2) -0.07(2)
C914 0.19(2) 0.22(2) 0.34(3) 0.00(2) 0.10(2) 0.00(2)
O11 0.189(13) 0.201(14) 0.164(12) 0.061(11) 0.083(10) 0.085(11)
C921 0.167(16) 0.161(16) 0.121(13) 0.061(12) 0.045(12) 0.020(13)
C922 0.116(12) 0.159(16) 0.164(17) 0.028(14) 0.055(12) 0.009(12)
C923 0.169(16) 0.23(2) 0.092(11) 0.027(14) 0.058(11) -0.018(16)
C924 0.148(15) 0.173(16) 0.140(14) 0.079(13) 0.050(12) 0.043(12)
O12 0.245(18) 0.205(17) 0.192(16) 0.032(13) 0.095(14) 0.004(13)
C931 0.28(3) 0.20(2) 0.149(18) 0.021(19) 0.04(2) 0.02(2)
C932 0.23(3) 0.27(3) 0.21(2) 0.08(2) 0.03(2) 0.05(2)
C933 0.22(2) 0.26(3) 0.20(2) 0.10(2) 0.125(18) 0.010(19)
C934 0.23(3) 0.32(3) 0.26(3) 0.05(2) 0.11(2) 0.02(2)

loop_
_atom_type_symbol
_atom_type_description
_atom_type_scat_dispersion_real
_atom_type_scat_dispersion_imag
_atom_type_scat_source
C C 0.0033 0.0016 'International Tables Vol C Tables 4.2.6.8 and 6.1.1.4'
H H 0.0000 0.0000 'International Tables Vol C Tables 4.2.6.8 and 6.1.1.4'
Li Li -0.0003 0.0001 'International Tables Vol C Tables 4.2.6.8 and 6.1.1.4'
O O 0.0106 0.0060 'International Tables Vol C Tables 4.2.6.8 and 6.1.1.4'
P P 0.1023 0.0942 'International Tables Vol C Tables 4.2.6.8 and 6.1.1.4'
N N 0.0061 0.0033 'International Tables Vol C Tables 4.2.6.8 and 6.1.1.4'
Cl Cl 0.1484 0.1585 'International Tables Vol C Tables 4.2.6.8 and 6.1.1.4'

loop_
_geom_angle_atom_site_label_1
_geom_angle_atom_site_label_2
_geom_angle_atom_site_label_3
_geom_angle
_geom_angle_site_symmetry_1
_geom_angle_site_symmetry_3
_geom_angle_publ_flag
N1 P1 N2 100.2(4) . . ?
N1 P1 N4 115.7(4) . . ?
N2 P1 N4 114.3(4) . . ?
N1 P1 N3 115.5(4) . . ?
N2 P1 N3 115.6(4) . . ?
N4 P1 N3 96.6(4) . . ?
N1 P1 Li1 51.6(5) . . ?
N2 P1 Li1 48.7(5) . . ?
N4 P1 Li1 129.7(5) . . ?
N3 P1 Li1 133.6(5) . . ?
C11 N1 P1 127.7(6) . . ?
C11 N1 Li1 140.6(7) . . ?
P1 N1 Li1 91.6(6) . . ?
N1 C11 C12 127.1(8) . . ?
N1 C11 C16 118.1(8) . . ?
C12 C11 C16 114.9(9) . . ?
C13 C12 C11 121.7(10) . . ?
C14 C13 C12 120.1(12) . . ?
C13 C14 C15 120.8(11) . . ?
C16 C15 C14 119.5(10) . . ?
C15 C16 C11 123.0(10) . . ?
C21 N2 P1 128.8(6) . . ?
C21 N2 Li1 137.7(8) . . ?
P1 N2 Li1 93.5(6) . . ?
N2 C21 C22 124.9(8) . . ?
N2 C21 C26 118.7(8) . . ?
C22 C21 C26 116.4(9) . . ?
C23 C22 C21 118.0(9) . . ?
C24 C23 C22 124.2(10) . . ?
C25 C24 C23 118.1(10) . . ?
C26 C25 C24 121.7(10) . . ?
C25 C26 C21 121.5(9) . . ?
C31 N3 P1 128.0(6) . . ?
N3 C31 C36 121.0(8) . . ?
N3 C31 C32 121.7(7) . . ?
C36 C31 C32 117.2(8) . . ?
C33 C32 C31 118.2(9) . . ?
C34 C33 C32 123.8(10) . . ?
C33 C34 C35 116.7(10) . . ?
C36 C35 C34 122.2(12) . . ?
C35 C36 C31 121.9(11) . . ?
C41 N4 P1 127.5(6) . . ?
C42 C41 N4 119.5(7) . . ?
C42 C41 C46 118.5(9) . . ?
N4 C41 C46 121.9(8) . . ?
C43 C42 C41 121.1(9) . . ?
C42 C43 C44 121.7(11) . . ?
C43 C44 C45 118.3(11) . . ?
C46 C45 C44 119.0(11) . . ?
C45 C46 C41 121.3(10) . . ?
N6 P2 N5 100.7(4) . . ?
N6 P2 N8 115.2(4) . . ?
N5 P2 N8 114.4(4) . . ?
N6 P2 N7 115.6(4) . . ?
N5 P2 N7 114.6(4) . . ?
N8 P2 N7 97.2(3) . . ?
N6 P2 Li2 49.3(4) . . ?
N5 P2 Li2 51.4(5) . . ?
N8 P2 Li2 132.3(5) . . ?
N7 P2 Li2 130.5(4) . . ?
C51 N5 P2 127.3(6) . . ?
C51 N5 Li2 141.4(6) . . ?
P2 N5 Li2 91.2(5) . . ?
C56 C51 N5 125.6(7) . . ?
C56 C51 C52 118.5(9) . . ?
N5 C51 C52 115.9(8) . . ?
C53 C52 C51 118.6(11) . . ?
C54 C53 C52 122.9(12) . . ?
C53 C54 C55 117.8(11) . . ?
C56 C55 C54 121.4(11) . . ?
C51 C56 C55 120.8(9) . . ?
C61 N6 P2 128.3(6) . . ?
C61 N6 Li2 137.5(8) . . ?
P2 N6 Li2 94.1(6) . . ?
N6 C61 C62 117.5(8) . . ?
N6 C61 C66 125.2(8) . . ?
C62 C61 C66 117.2(9) . . ?
C63 C62 C61 121.6(11) . . ?
C62 C63 C64 120.5(12) . . ?
C65 C64 C63 120.5(12) . . ?
C64 C65 C66 121.6(11) . . ?
C65 C66 C61 118.5(9) . . ?
C71 N7 P2 127.1(6) . . ?
N7 C71 C76 120.4(8) . . ?
N7 C71 C72 122.4(8) . . ?
C76 C71 C72 117.3(8) . . ?
C73 C72 C71 120.1(9) . . ?
C74 C73 C72 121.3(10) . . ?
C75 C74 C73 119.5(11) . . ?
C74 C75 C76 120.6(11) . . ?
C71 C76 C75 120.9(10) . . ?
C81 N8 P2 126.3(6) . . ?
C86 C81 C82 120.5(8) . . ?
C86 C81 N8 121.6(8) . . ?
C82 C81 N8 117.9(7) . . ?
C83 C82 C81 119.4(8) . . ?
C82 C83 C84 120.5(9) . . ?
C85 C84 C83 118.0(10) . . ?
C84 C85 C86 123.0(10) . . ?
C81 C86 C85 118.6(9) . . ?
Li3 Cl2 Li4 130.5(12) . . ?
O2 Li1 O1 103.2(8) . . ?
O2 Li1 N2 126.9(10) . . ?
O1 Li1 N2 111.6(8) . . ?
O2 Li1 N1 113.4(8) . . ?
O1 Li1 N1 127.7(11) . . ?
N2 Li1 N1 74.6(6) . . ?
O2 Li1 P1 127.8(7) . . ?
O1 Li1 P1 129.0(9) . . ?
N2 Li1 P1 37.8(3) . . ?
N1 Li1 P1 36.8(3) . . ?
O3 Li2 O4 105.1(8) . . ?
O3 Li2 N6 122.7(9) . . ?
O4 Li2 N6 111.7(7) . . ?
O3 Li2 N5 114.2(7) . . ?
O4 Li2 N5 128.1(11) . . ?
N6 Li2 N5 73.9(6) . . ?
O3 Li2 P2 125.8(7) . . ?
O4 Li2 P2 128.7(8) . . ?
N6 Li2 P2 36.6(3) . . ?
N5 Li2 P2 37.3(3) . . ?
O6 Li3 O5 101.3(11) . . ?
O6 Li3 O7 104.9(13) . . ?
O5 Li3 O7 107.3(13) . . ?
O6 Li3 Cl2 116.6(13) . . ?
O5 Li3 Cl2 115.4(13) . . ?
O7 Li3 Cl2 110.2(11) . . ?
O8 Li4 O9 110.4(17) . . ?
O8 Li4 O10 110.2(18) . . ?
O9 Li4 O10 103(2) . . ?
O8 Li4 Cl2 120(3) . . ?
O9 Li4 Cl2 107.2(16) . . ?
O10 Li4 Cl2 104.2(16) . . ?
O8 Li4 C801 25.9(9) . . ?
O9 Li4 C801 122.9(18) . . ?
O10 Li4 C801 122.0(17) . . ?
Cl2 Li4 C801 94.0(17) . . ?
C104 O1 C101 106.4(7) . . ?
C104 O1 Li1 130.1(8) . . ?
C101 O1 Li1 123.5(7) . . ?
O1 C101 C102 106.1(8) . . ?
C101 C102 C103 103.2(9) . . ?
C104 C103 C102 105.5(9) . . ?
O1 C104 C103 108.7(8) . . ?
C204 O2 C201 108.8(9) . . ?
C204 O2 Li1 129.5(9) . . ?
C201 O2 Li1 121.4(9) . . ?
O2 C201 C202 109.2(10) . . ?
C201 C202 C203 103.1(10) . . ?
C202 C203 C204 104.7(10) . . ?
O2 C204 C203 104.9(9) . . ?
C304 O3 C301 107.0(7) . . ?
C304 O3 Li2 125.4(7) . . ?
C301 O3 Li2 127.5(8) . . ?
O3 C301 C302 105.9(8) . . ?
C303 C302 C301 109.6(9) . . ?
C302 C303 C304 104.3(8) . . ?
O3 C304 C303 108.2(8) . . ?
C404 O4 C401 107.8(8) . . ?
C404 O4 Li2 125.2(7) . . ?
C401 O4 Li2 125.1(7) . . ?
O4 C401 C402 105.8(8) . . ?
C401 C402 C403 105.7(8) . . ?
C404 C403 C402 105.7(10) . . ?
C403 C404 O4 109.4(10) . . ?
C504 O5 C501 106.8(8) . . ?
C504 O5 Li3 124.8(10) . . ?
C501 O5 Li3 127.6(11) . . ?
O5 C501 C502 108.0(9) . . ?
C501 C502 C503 102.5(10) . . ?
C502 C503 C504 103.2(10) . . ?
O5 C504 C503 108.1(9) . . ?
C604 O6 C601 108.7(8) . . ?
C604 O6 Li3 123.8(11) . . ?
C601 O6 Li3 126.2(11) . . ?
O6 C601 C602 107.8(9) . . ?
C601 C602 C603 103.4(10) . . ?
C602 C603 C604 104.2(9) . . ?
O6 C604 C603 106.2(9) . . ?
C701 O7 C704 109.8(9) . . ?
C701 O7 Li3 125.6(10) . . ?
C704 O7 Li3 120.9(11) . . ?
O7 C701 C702 108.0(10) . . ?
C703 C702 C701 105.0(10) . . ?
C702 C703 C704 106.4(11) . . ?
O7 C704 C703 107.5(10) . . ?
C804 O8 C801 106.7(9) . . ?
C804 O8 Li4 129.9(15) . . ?
C801 O8 Li4 122.7(15) . . ?
O8 C801 C802 107.3(10) . . ?
O8 C801 Li4 31.4(8) . . ?
C802 C801 Li4 134.5(12) . . ?
C803 C802 C801 105.6(10) . . ?
C802 C803 C804 104.5(9) . . ?
O8 C804 C803 109.4(9) . . ?
C901 O9 C904 105.9(10) . . ?
C901 O9 Li4 123.6(14) . . ?
C904 O9 Li4 127.6(15) . . ?
O9 C901 C902 111.3(10) . . ?
C903 C902 C901 101.9(11) . . ?
C902 C903 C904 104.5(11) . . ?
O9 C904 C903 103.7(10) . . ?
C914 O10 C911 102.7(12) . . ?
C914 O10 Li4 146.8(17) . . ?
C911 O10 Li4 110.4(15) . . ?
O10 C911 C912 109.9(13) . . ?
C913 C912 C911 103.4(13) . . ?
C912 C913 C914 106.2(13) . . ?
O10 C914 C913 111.1(13) . . ?
C924 O11 C921 106.9(11) . . ?
O11 C921 C922 107.2(11) . . ?
C923 C922 C921 102.9(11) . . ?
C922 C923 C924 103.5(12) . . ?
O11 C924 C923 107.3(11) . . ?
C931 O12 C934 108.0(13) . . ?
O12 C931 C932 105.5(13) . . ?
C933 C932 C931 103.2(14) . . ?
C932 C933 C934 101.6(15) . . ?
O12 C934 C933 104.6(14) . . ?

loop_
_geom_bond_atom_site_label_1
_geom_bond_atom_site_label_2
_geom_bond_distance
_geom_bond_site_symmetry_2
_geom_bond_publ_flag
P1 N1 1.579(7) . ?
P1 N2 1.616(7) . ?
P1 N4 1.670(7) . ?
P1 N3 1.686(8) . ?
P1 Li1 2.633(16) . ?
N1 C11 1.367(12) . ?
N1 Li1 2.064(19) . ?
C11 C12 1.416(14) . ?
C11 C16 1.434(13) . ?
C12 C13 1.369(15) . ?
C13 C14 1.363(18) . ?
C14 C15 1.386(18) . ?
C15 C16 1.333(15) . ?
N2 C21 1.352(12) . ?
N2 Li1 1.981(17) . ?
C21 C22 1.442(12) . ?
C21 C26 1.444(13) . ?
C22 C23 1.378(13) . ?
C23 C24 1.375(15) . ?
C24 C25 1.371(15) . ?
C25 C26 1.355(14) . ?
N3 C31 1.360(11) . ?
C31 C36 1.385(13) . ?
C31 C32 1.403(12) . ?
C32 C33 1.384(15) . ?
C33 C34 1.359(16) . ?
C34 C35 1.364(17) . ?
C35 C36 1.346(15) . ?
N4 C41 1.400(11) . ?
C41 C42 1.388(12) . ?
C41 C46 1.406(13) . ?
C42 C43 1.333(14) . ?
C43 C44 1.400(18) . ?
C44 C45 1.425(16) . ?
C45 C46 1.365(15) . ?
P2 N6 1.575(8) . ?
P2 N5 1.599(7) . ?
P2 N8 1.674(7) . ?
P2 N7 1.689(7) . ?
P2 Li2 2.636(15) . ?
N5 C51 1.396(12) . ?
N5 Li2 2.062(19) . ?
C51 C56 1.373(13) . ?
C51 C52 1.417(13) . ?
C52 C53 1.397(16) . ?
C53 C54 1.342(18) . ?
C54 C55 1.399(17) . ?
C55 C56 1.376(14) . ?
N6 C61 1.389(11) . ?
N6 Li2 2.005(15) . ?
C61 C62 1.406(13) . ?
C61 C66 1.439(13) . ?
C62 C63 1.353(17) . ?
C63 C64 1.38(2) . ?
C64 C65 1.344(18) . ?
C65 C66 1.396(14) . ?
N7 C71 1.370(10) . ?
C71 C76 1.389(13) . ?
C71 C72 1.398(13) . ?
C72 C73 1.392(14) . ?
C73 C74 1.364(15) . ?
C74 C75 1.341(17) . ?
C75 C76 1.409(15) . ?
N8 C81 1.429(11) . ?
C81 C86 1.372(12) . ?
C81 C82 1.389(12) . ?
C82 C83 1.371(14) . ?
C83 C84 1.429(16) . ?
C84 C85 1.321(15) . ?
C85 C86 1.402(15) . ?
Cl2 Li3 2.19(3) . ?
Cl2 Li4 2.22(3) . ?
Li1 O2 1.93(2) . ?
Li1 O1 1.937(15) . ?
Li2 O3 1.912(18) . ?
Li2 O4 1.942(15) . ?
Li3 O6 1.94(3) . ?
Li3 O5 1.96(2) . ?
Li3 O7 1.99(3) . ?
Li4 O8 1.72(5) . ?
Li4 O9 2.04(4) . ?
Li4 O10 2.11(4) . ?
Li4 C801 2.78(6) . ?
O1 C104 1.410(10) . ?
O1 C101 1.427(10) . ?
C101 C102 1.468(12) . ?
C102 C103 1.475(13) . ?
C103 C104 1.460(12) . ?
O2 C204 1.402(10) . ?
O2 C201 1.403(11) . ?
C201 C202 1.437(13) . ?
C202 C203 1.466(14) . ?
C203 C204 1.475(13) . ?
O3 C304 1.413(10) . ?
O3 C301 1.441(10) . ?
C301 C302 1.457(11) . ?
C302 C303 1.435(12) . ?
C303 C304 1.476(11) . ?
O4 C404 1.402(11) . ?
O4 C401 1.438(10) . ?
C401 C402 1.473(12) . ?
C402 C403 1.495(13) . ?
C403 C404 1.379(12) . ?
O5 C504 1.403(10) . ?
O5 C501 1.435(11) . ?
C501 C502 1.466(12) . ?
C502 C503 1.467(13) . ?
C503 C504 1.494(12) . ?
O6 C604 1.410(10) . ?
O6 C601 1.417(11) . ?
C601 C602 1.445(13) . ?
C602 C603 1.471(13) . ?
C603 C604 1.477(12) . ?
O7 C701 1.383(11) . ?
O7 C704 1.394(11) . ?
C701 C702 1.466(13) . ?
C702 C703 1.442(15) . ?
C703 C704 1.444(13) . ?
O8 C804 1.398(11) . ?
O8 C801 1.445(11) . ?
C801 C802 1.447(13) . ?
C802 C803 1.445(13) . ?
C803 C804 1.476(12) . ?
O9 C901 1.392(12) . ?
O9 C904 1.416(12) . ?
C901 C902 1.458(13) . ?
C902 C903 1.441(14) . ?
C903 C904 1.492(13) . ?
O10 C914 1.406(13) . ?
O10 C911 1.424(13) . ?
C911 C912 1.458(14) . ?
C912 C913 1.424(15) . ?
C913 C914 1.455(14) . ?
O11 C924 1.396(12) . ?
O11 C921 1.423(12) . ?
C921 C922 1.477(13) . ?
C922 C923 1.443(14) . ?
C923 C924 1.447(13) . ?
O12 C931 1.412(13) . ?
O12 C934 1.437(14) . ?
C931 C932 1.467(15) . ?
C932 C933 1.453(15) . ?
C933 C934 1.457(15) . ?
